data_7034136
loop_
_publ_author_name
'Sobieray, Miriam'
'Gode, Jens'
'Seidel, Christiane'
'Po\&s, Marieke'
'Feldmann, Claus'
'Ruschewitz, Uwe'

_publ_section_title
;
 Bright luminescence in lanthanide coordination polymers with
 tetrafluoroterephthalate as a bridging ligand.
;
_journal_issue 13
_journal_name_full 'Dalton transactions (Cambridge, England : 2003)'
_journal_page_first 6249
_journal_page_last 6259
_journal_paper_doi 10.1039/c4dt03733b
_journal_volume 44
_journal_year 2015
_chemical_formula_sum 'C12 H12 F4 N O9 S2 Tm'
_chemical_formula_weight 623.28
_chemical_name_systematic
;
 ?
;
_space_group_crystal_system orthorhombic
_space_group_IT_number 61
_space_group_name_Hall '-P 2ac 2ab'
_space_group_name_H-M_alt 'P b c a'
_symmetry_space_group_name_Hall '-P 2ac 2ab'
_symmetry_space_group_name_H-M 'P b c a'
_atom_sites_solution_hydrogens geom
_audit_creation_method SHELXL-2013
_audit_update_record
;
2014-09-19 deposited with the CCDC.
2015-02-20 downloaded from the CCDC.
;
_cell_angle_alpha 90
_cell_angle_beta 90
_cell_angle_gamma 90
_cell_formula_units_Z 8
_cell_length_a 15.3508(4)
_cell_length_b 14.9676(4)
_cell_length_c 16.5758(6)
_cell_measurement_reflns_used 22049
_cell_measurement_temperature 293(2)
_cell_measurement_theta_max 54.78
_cell_measurement_theta_min 1.91
_cell_volume 3808.5(2)
_computing_structure_refinement 'SHELXL-2013 (Sheldrick, 2013)'
_diffrn_ambient_temperature 293(2)
_diffrn_measured_fraction_theta_full 0.944
_diffrn_measured_fraction_theta_max 0.941
_diffrn_measurement_device_type 'STOE IPDS II'
_diffrn_measurement_method '\w and \f scans'
_diffrn_radiation_type MoK\a
_diffrn_radiation_wavelength 0.71073
_diffrn_reflns_av_R_equivalents 0.0967
_diffrn_reflns_av_unetI/netI 0.0335
_diffrn_reflns_Laue_measured_fraction_full 0.944
_diffrn_reflns_Laue_measured_fraction_max 0.941
_diffrn_reflns_limit_h_max 19
_diffrn_reflns_limit_h_min -19
_diffrn_reflns_limit_k_max 18
_diffrn_reflns_limit_k_min -18
_diffrn_reflns_limit_l_max 20
_diffrn_reflns_limit_l_min -20
_diffrn_reflns_number 43741
_diffrn_reflns_point_group_measured_fraction_full 0.944
_diffrn_reflns_point_group_measured_fraction_max 0.941
_diffrn_reflns_theta_full 25.242
_diffrn_reflns_theta_max 26.786
_diffrn_reflns_theta_min 2.263
_exptl_absorpt_coefficient_mu 4.963
_exptl_absorpt_correction_T_max 0.6268
_exptl_absorpt_correction_T_min 0.2272
_exptl_absorpt_correction_type numerical
_exptl_absorpt_process_details 'STOE XRed, XShape'
_exptl_crystal_colour colourless
_exptl_crystal_density_diffrn 2.174
_exptl_crystal_description block
_exptl_crystal_F_000 2400
_exptl_crystal_recrystallization_method 'diffusion controlled crystallization'
_exptl_crystal_size_max 0.4
_exptl_crystal_size_mid 0.2
_exptl_crystal_size_min 0.1
_refine_diff_density_max 0.700
_refine_diff_density_min -1.590
_refine_diff_density_rms 0.133
_refine_ls_extinction_method none
_refine_ls_goodness_of_fit_ref 1.026
_refine_ls_hydrogen_treatment constr
_refine_ls_matrix_type full
_refine_ls_number_parameters 266
_refine_ls_number_reflns 3828
_refine_ls_number_restraints 0
_refine_ls_restrained_S_all 1.026
_refine_ls_R_factor_all 0.0409
_refine_ls_R_factor_gt 0.0280
_refine_ls_shift/su_max 0.002
_refine_ls_shift/su_mean 0.000
_refine_ls_structure_factor_coef Fsqd
_refine_ls_weighting_details 'w=1/[\s^2^(Fo^2^)+(0.0361P)^2^+1.1746P] where P=(Fo^2^+2Fc^2^)/3'
_refine_ls_weighting_scheme calc
_refine_ls_wR_factor_gt 0.0640
_refine_ls_wR_factor_ref 0.0686
_reflns_Friedel_coverage 0.000
_reflns_number_gt 2952
_reflns_number_total 3828
_reflns_threshold_expression 'I > 2\s(I)'
_cod_data_source_file c4dt03733b2.cif
_cod_data_source_block shelxl
_cod_depositor_comments 'Adding full bibliography for 7034127--7034136.cif.'
_cod_database_code 7034136
_shelx_space_group_comment
;
The symmetry employed for this shelxl refinement is uniquely defined
by the following loop, which should always be used as a source of
symmetry information in preference to the above space-group names.
They are only intended as comments.
;
_shelxl_version_number 2013-4

loop_
_space_group_symop_operation_xyz
'x, y, z'
'-x+1/2, -y, z+1/2'
'x+1/2, -y+1/2, -z'
'-x, y+1/2, -z+1/2'
'-x, -y, -z'
'x-1/2, y, -z-1/2'
'-x-1/2, y-1/2, z'
'x, -y-1/2, z-1/2'

loop_
_atom_site_label
_atom_site_type_symbol
_atom_site_fract_x
_atom_site_fract_y
_atom_site_fract_z
_atom_site_U_iso_or_equiv
_atom_site_adp_type
_atom_site_occupancy
_atom_site_site_symmetry_order
_atom_site_calc_flag
_atom_site_refinement_flags_posn
_atom_site_refinement_flags_adp
Tm1 Tm 0.47501(2) 0.50510(2) -0.36955(2) 0.01912(7) Uani 1 1 d . .
S20 S 0.65745(8) 0.52099(8) -0.23980(8) 0.0345(3) Uani 1 1 d . .
S30 S 0.45864(8) 0.70656(8) -0.27488(8) 0.0356(3) Uani 1 1 d . .
F3 F 0.23691(19) 0.38479(17) -0.4720(2) 0.0514(9) Uani 1 1 d . .
F4 F 0.44090(18) 0.17491(19) -0.5654(2) 0.0512(9) Uani 1 1 d . .
F5 F 0.31487(19) 0.05311(18) -0.5789(2) 0.0511(9) Uani 1 1 d . .
F8 F 0.11069(17) 0.26270(18) -0.4859(2) 0.0443(7) Uani 1 1 d . .
O1 O 0.4343(2) 0.37604(19) -0.44080(19) 0.0309(7) Uani 1 1 d . .
O2 O 0.5597(2) 0.61477(19) -0.4250(2) 0.0302(7) Uani 1 1 d . .
O3 O 0.4532(2) 0.3848(2) -0.2747(2) 0.0419(8) Uani 1 1 d . .
O4 O 0.3385(2) 0.4526(2) -0.3136(2) 0.0449(9) Uani 1 1 d . .
O5 O 0.3267(3) 0.3309(3) -0.2446(3) 0.0746(15) Uani 1 1 d . .
O6 O 0.60394(19) 0.4283(2) -0.3956(2) 0.0299(7) Uani 1 1 d . .
O7 O 0.3876(2) 0.5540(2) -0.4716(2) 0.0338(7) Uani 1 1 d . .
O20 O 0.5633(2) 0.5404(2) -0.2620(2) 0.0332(7) Uani 1 1 d . .
O30 O 0.4117(2) 0.6254(2) -0.3093(2) 0.0342(8) Uani 1 1 d . .
N3 N 0.3713(3) 0.3872(3) -0.2761(3) 0.0379(10) Uani 1 1 d . .
C1 C 0.4132(2) 0.3544(2) -0.5109(3) 0.0238(9) Uani 1 1 d . .
C2 C 0.3432(3) 0.2830(3) -0.5173(3) 0.0251(9) Uani 1 1 d . .
C3 C 0.2579(3) 0.3025(3) -0.4979(3) 0.0295(9) Uani 1 1 d . .
C4 C 0.3592(3) 0.1979(3) -0.5457(3) 0.0281(9) Uani 1 1 d . .
C5 C 0.2937(3) 0.1355(3) -0.5530(3) 0.0276(9) Uani 1 1 d . .
C6 C 0.6357(3) 0.4132(3) -0.4632(3) 0.0250(9) Uani 1 1 d . .
C7 C 0.2093(3) 0.1544(3) -0.5323(3) 0.0232(8) Uani 1 1 d . .
C8 C 0.1930(3) 0.2403(3) -0.5043(3) 0.0278(9) Uani 1 1 d . .
C20 C 0.6689(5) 0.5690(6) -0.1428(4) 0.078(2) Uani 1 1 d . .
H1 H 0.6337 0.5366 -0.1049 0.118 Uiso 1 1 calc R U
H2 H 0.6504 0.6302 -0.1444 0.118 Uiso 1 1 calc R U
H3 H 0.7288 0.5662 -0.1265 0.118 Uiso 1 1 calc R U
C21 C 0.7210(4) 0.5976(4) -0.2957(4) 0.0555(16) Uani 1 1 d . .
H10A H 0.6984 0.6568 -0.2883 0.083 Uiso 1 1 calc R U
H10B H 0.7189 0.5821 -0.3518 0.083 Uiso 1 1 calc R U
H10C H 0.7802 0.5954 -0.2772 0.083 Uiso 1 1 calc R U
C30 C 0.3827(4) 0.7944(4) -0.2896(5) 0.0597(18) Uani 1 1 d . .
H7 H 0.3249 0.7728 -0.2794 0.090 Uiso 1 1 calc R U
H8 H 0.3866 0.8155 -0.3442 0.090 Uiso 1 1 calc R U
H9 H 0.3957 0.8425 -0.2532 0.090 Uiso 1 1 calc R U
C31 C 0.4469(5) 0.6961(4) -0.1691(4) 0.0578(16) Uani 1 1 d . .
H4 H 0.4733 0.6413 -0.1515 0.087 Uiso 1 1 calc R U
H5 H 0.3861 0.6956 -0.1555 0.087 Uiso 1 1 calc R U
H6 H 0.4748 0.7456 -0.1430 0.087 Uiso 1 1 calc R U

loop_
_atom_site_aniso_label
_atom_site_aniso_U_11
_atom_site_aniso_U_22
_atom_site_aniso_U_33
_atom_site_aniso_U_23
_atom_site_aniso_U_13
_atom_site_aniso_U_12
Tm1 0.01796(11) 0.01667(10) 0.02274(11) -0.00093(6) 0.00020(6) 0.00009(6)
S20 0.0346(6) 0.0312(6) 0.0376(6) -0.0030(5) -0.0113(5) 0.0002(4)
S30 0.0327(6) 0.0279(5) 0.0462(7) -0.0134(5) 0.0023(5) 0.0001(4)
F3 0.0378(16) 0.0269(13) 0.090(3) -0.0215(15) 0.0093(16) -0.0043(11)
F4 0.0230(15) 0.0356(15) 0.095(3) -0.0190(15) 0.0119(15) -0.0059(11)
F5 0.0382(17) 0.0256(14) 0.089(3) -0.0224(14) 0.0134(16) -0.0055(11)
F8 0.0269(14) 0.0370(15) 0.069(2) -0.0113(14) 0.0087(14) -0.0005(10)
O1 0.0363(19) 0.0248(15) 0.0315(19) -0.0058(12) -0.0055(14) -0.0068(12)
O2 0.0351(18) 0.0235(14) 0.0321(18) 0.0017(12) 0.0039(14) -0.0115(12)
O3 0.037(2) 0.046(2) 0.043(2) 0.0150(16) -0.0061(16) -0.0090(15)
O4 0.038(2) 0.0333(18) 0.063(3) 0.0088(17) 0.0148(18) 0.0037(14)
O5 0.063(3) 0.066(3) 0.095(4) 0.040(3) 0.009(3) -0.026(2)
O6 0.0240(16) 0.0367(16) 0.0290(17) -0.0036(13) 0.0031(13) 0.0053(12)
O7 0.0374(17) 0.0286(16) 0.0353(19) 0.0045(13) -0.0106(15) 0.0060(13)
O20 0.0310(17) 0.0390(17) 0.0298(18) -0.0072(14) -0.0078(13) 0.0000(13)
O30 0.0263(17) 0.0265(15) 0.050(2) -0.0173(14) 0.0034(15) 0.0010(12)
N3 0.039(2) 0.034(2) 0.041(2) 0.0088(18) 0.006(2) -0.0092(17)
C1 0.0177(19) 0.0182(18) 0.036(3) 0.0000(17) 0.0007(18) -0.0006(13)
C2 0.030(2) 0.0214(19) 0.024(2) 0.0012(16) -0.0003(18) -0.0067(15)
C3 0.032(2) 0.0188(19) 0.038(2) -0.0038(17) -0.002(2) -0.0014(15)
C4 0.018(2) 0.028(2) 0.038(3) -0.0042(18) 0.0040(18) -0.0033(15)
C5 0.029(2) 0.0189(18) 0.035(3) -0.0074(17) 0.0024(19) -0.0040(15)
C6 0.021(2) 0.0193(19) 0.034(2) -0.0028(16) -0.0034(18) 0.0000(14)
C7 0.026(2) 0.0203(18) 0.023(2) 0.0023(15) -0.0018(17) -0.0051(15)
C8 0.021(2) 0.028(2) 0.034(3) -0.0014(18) 0.0021(19) -0.0017(15)
C20 0.072(5) 0.113(6) 0.050(4) -0.031(4) -0.028(4) 0.021(4)
C21 0.037(3) 0.057(3) 0.072(5) 0.012(3) -0.008(3) -0.007(2)
C30 0.055(4) 0.033(3) 0.091(5) -0.023(3) -0.013(3) 0.011(2)
C31 0.073(5) 0.055(4) 0.045(4) -0.017(3) 0.004(3) -0.003(3)

loop_
_atom_type_symbol
_atom_type_description
_atom_type_scat_dispersion_real
_atom_type_scat_dispersion_imag
_atom_type_scat_source
C C 0.0033 0.0016 'International Tables Vol C Tables 4.2.6.8 and 6.1.1.4'
H H 0.0000 0.0000 'International Tables Vol C Tables 4.2.6.8 and 6.1.1.4'
F F 0.0171 0.0103 'International Tables Vol C Tables 4.2.6.8 and 6.1.1.4'
N N 0.0061 0.0033 'International Tables Vol C Tables 4.2.6.8 and 6.1.1.4'
O O 0.0106 0.0060 'International Tables Vol C Tables 4.2.6.8 and 6.1.1.4'
S S 0.1246 0.1234 'International Tables Vol C Tables 4.2.6.8 and 6.1.1.4'
Tm Tm -0.3139 5.2483 'International Tables Vol C Tables 4.2.6.8 and 6.1.1.4'

loop_
_geom_angle_atom_site_label_1
_geom_angle_atom_site_label_2
_geom_angle_atom_site_label_3
_geom_angle
_geom_angle_site_symmetry_1
_geom_angle_site_symmetry_3
O30 Tm1 O7 79.65(12) . .
O30 Tm1 O2 81.46(12) . .
O7 Tm1 O2 78.83(12) . .
O30 Tm1 O20 74.35(12) . .
O7 Tm1 O20 147.99(11) . .
O2 Tm1 O20 79.12(12) . .
O30 Tm1 O6 146.57(11) . .
O7 Tm1 O6 121.38(12) . .
O2 Tm1 O6 78.26(11) . .
O20 Tm1 O6 75.91(11) . .
O30 Tm1 O1 139.23(11) . .
O7 Tm1 O1 74.59(11) . .
O2 Tm1 O1 122.65(11) . .
O20 Tm1 O1 137.32(11) . .
O6 Tm1 O1 74.13(11) . .
O30 Tm1 O3 104.18(14) . .
O7 Tm1 O3 129.88(12) . .
O2 Tm1 O3 151.15(12) . .
O20 Tm1 O3 75.42(12) . .
O6 Tm1 O3 82.55(12) . .
O1 Tm1 O3 71.17(12) . .
O30 Tm1 O4 73.69(12) . .
O7 Tm1 O4 83.05(13) . .
O2 Tm1 O4 151.46(11) . .
O20 Tm1 O4 106.71(13) . .
O6 Tm1 O4 130.24(11) . .
O1 Tm1 O4 72.29(12) . .
O3 Tm1 O4 52.33(12) . .
O30 Tm1 N3 90.74(12) . .
O7 Tm1 N3 105.93(13) . .
O2 Tm1 N3 170.06(12) . .
O20 Tm1 N3 92.90(12) . .
O6 Tm1 N3 105.73(12) . .
O1 Tm1 N3 67.28(12) . .
O3 Tm1 N3 26.18(12) . .
O4 Tm1 N3 26.34(12) . .
O20 S20 C21 105.9(2) . .
O20 S20 C20 103.7(3) . .
C21 S20 C20 99.1(4) . .
O30 S30 C31 104.6(3) . .
O30 S30 C30 103.2(2) . .
C31 S30 C30 97.8(3) . .
C1 O1 Tm1 138.6(3) . .
C1 O2 Tm1 143.9(3) 5_664 .
N3 O3 Tm1 96.0(3) . .
N3 O4 Tm1 95.5(3) . .
C6 O6 Tm1 126.2(3) . .
C6 O7 Tm1 160.7(3) 5_664 .
S20 O20 Tm1 134.78(19) . .
S30 O30 Tm1 126.33(18) . .
O5 N3 O3 122.7(4) . .
O5 N3 O4 121.9(5) . .
O3 N3 O4 115.4(4) . .
O5 N3 Tm1 172.2(4) . .
O3 N3 Tm1 57.8(2) . .
O4 N3 Tm1 58.2(2) . .
O2 C1 O1 128.2(4) 5_664 .
O2 C1 C2 116.2(4) 5_664 .
O1 C1 C2 115.5(4) . .
C3 C2 C4 116.4(4) . .
C3 C2 C1 120.4(3) . .
C4 C2 C1 123.1(4) . .
F3 C3 C8 118.3(4) . .
F3 C3 C2 119.7(4) . .
C8 C3 C2 121.9(4) . .
F4 C4 C5 119.1(4) . .
F4 C4 C2 119.1(4) . .
C5 C4 C2 121.7(4) . .
F5 C5 C7 119.8(4) . .
F5 C5 C4 118.3(4) . .
C7 C5 C4 121.9(4) . .
O7 C6 O6 126.9(4) 5_664 .
O7 C6 C7 115.9(4) 5_664 3_554
O6 C6 C7 117.2(4) . 3_554
C5 C7 C8 116.4(4) . .
C5 C7 C6 123.6(4) . 3_454
C8 C7 C6 119.9(4) . 3_454
F8 C8 C3 119.9(4) . .
F8 C8 C7 118.4(4) . .
C3 C8 C7 121.7(4) . .
S20 C20 H1 109.5 . .
S20 C20 H2 109.5 . .
H1 C20 H2 109.5 . .
S20 C20 H3 109.5 . .
H1 C20 H3 109.5 . .
H2 C20 H3 109.5 . .
S20 C21 H10A 109.5 . .
S20 C21 H10B 109.5 . .
H10A C21 H10B 109.5 . .
S20 C21 H10C 109.5 . .
H10A C21 H10C 109.5 . .
H10B C21 H10C 109.5 . .
S30 C30 H7 109.5 . .
S30 C30 H8 109.5 . .
H7 C30 H8 109.5 . .
S30 C30 H9 109.5 . .
H7 C30 H9 109.5 . .
H8 C30 H9 109.5 . .
S30 C31 H4 109.5 . .
S30 C31 H5 109.5 . .
H4 C31 H5 109.5 . .
S30 C31 H6 109.5 . .
H4 C31 H6 109.5 . .
H5 C31 H6 109.5 . .

loop_
_geom_bond_atom_site_label_1
_geom_bond_atom_site_label_2
_geom_bond_distance
_geom_bond_site_symmetry_2
Tm1 O30 2.277(3) .
Tm1 O7 2.281(3) .
Tm1 O2 2.287(3) .
Tm1 O20 2.300(3) .
Tm1 O6 2.329(3) .
Tm1 O1 2.349(3) .
Tm1 O3 2.414(3) .
Tm1 O4 2.422(4) .
Tm1 N3 2.836(4) .
S20 O20 1.520(3) .
S20 C21 1.767(6) .
S20 C20 1.770(6) .
S30 O30 1.524(3) .
S30 C31 1.769(7) .
S30 C30 1.774(6) .
F3 C3 1.343(5) .
F4 C4 1.341(5) .
F5 C5 1.345(5) .
F8 C8 1.342(5) .
O1 C1 1.249(5) .
O2 C1 1.232(5) 5_664
O3 N3 1.258(6) .
O4 N3 1.264(5) .
O5 N3 1.205(5) .
O6 C6 1.243(5) .
O7 C6 1.239(5) 5_664
C1 O2 1.232(5) 5_664
C1 C2 1.520(5) .
C2 C3 1.379(6) .
C2 C4 1.380(6) .
C3 C8 1.368(6) .
C4 C5 1.378(6) .
C5 C7 1.371(6) .
C6 O7 1.239(5) 5_664
C6 C7 1.518(5) 3_554
C7 C8 1.390(6) .
C7 C6 1.518(5) 3_454
C20 H1 0.9600 .
C20 H2 0.9600 .
C20 H3 0.9600 .
C21 H10A 0.9600 .
C21 H10B 0.9600 .
C21 H10C 0.9600 .
C30 H7 0.9600 .
C30 H8 0.9600 .
C30 H9 0.9600 .
C31 H4 0.9600 .
C31 H5 0.9600 .
C31 H6 0.9600 .

loop_
_geom_torsion_atom_site_label_1
_geom_torsion_atom_site_label_2
_geom_torsion_atom_site_label_3
_geom_torsion_atom_site_label_4
_geom_torsion
_geom_torsion_site_symmetry_1
_geom_torsion_site_symmetry_4
C21 S20 O20 Tm1 79.5(4) . .
C20 S20 O20 Tm1 -176.7(4) . .
C31 S30 O30 Tm1 -109.4(3) . .
C30 S30 O30 Tm1 148.8(3) . .
Tm1 O3 N3 O5 170.8(5) . .
Tm1 O3 N3 O4 -8.7(5) . .
Tm1 O4 N3 O5 -170.8(5) . .
Tm1 O4 N3 O3 8.7(5) . .
Tm1 O1 C1 O2 34.7(7) . 5_664
Tm1 O1 C1 C2 -143.3(3) . .
O2 C1 C2 C3 -106.4(5) 5_664 .
O1 C1 C2 C3 71.8(5) . .
O2 C1 C2 C4 70.4(6) 5_664 .
O1 C1 C2 C4 -111.4(5) . .
C4 C2 C3 F3 -178.0(4) . .
C1 C2 C3 F3 -1.0(7) . .
C4 C2 C3 C8 1.7(7) . .
C1 C2 C3 C8 178.8(5) . .
C3 C2 C4 F4 -179.8(4) . .
C1 C2 C4 F4 3.3(7) . .
C3 C2 C4 C5 -1.1(7) . .
C1 C2 C4 C5 -178.1(4) . .
F4 C4 C5 F5 0.6(7) . .
C2 C4 C5 F5 -178.0(4) . .
F4 C4 C5 C7 178.6(4) . .
C2 C4 C5 C7 0.0(7) . .
Tm1 O6 C6 O7 11.0(6) . 5_664
Tm1 O6 C6 C7 -167.3(3) . 3_554
F5 C5 C7 C8 178.6(4) . .
C4 C5 C7 C8 0.6(7) . .
F5 C5 C7 C6 0.0(7) . 3_454
C4 C5 C7 C6 -178.0(4) . 3_454
F3 C3 C8 F8 0.8(7) . .
C2 C3 C8 F8 -179.0(4) . .
F3 C3 C8 C7 178.6(4) . .
C2 C3 C8 C7 -1.2(8) . .
C5 C7 C8 F8 177.8(4) . .
C6 C7 C8 F8 -3.5(7) 3_454 .
C5 C7 C8 C3 0.0(7) . .
C6 C7 C8 C3 178.6(4) 3_454 .
